data_4077103
loop_
_publ_author_name
'Carmona, Daniel'
'Lahoz, Fernando J.'
'Elipe, Sergio'
'Oro, Luis A.'
'Lamata, M. Pilar'
'Viguri, Fernando'
'S\'anchez, Fernando'
'Mart\'inez, Sonia'
'Cativiela, Carlos'
'L\'opez-Ram de V\'iu, M. Pilar'

_publ_section_title
;
 Synthesis, Characterization, Properties, and Asymmetric Catalytic
 Diels&#x2212;Alder Reactions of Chiral-at-Metal
 Phosphinooxazoline-Rhodium(III) and &#x2212;Iridium(III)
 Complexes&#x00A7;
;
_journal_issue 23
_journal_name_full Organometallics
_journal_page_first 5100
_journal_paper_doi 10.1021/om020582o
_journal_volume 21
_journal_year 2002
_chemical_absolute_configuration rmad
_chemical_formula_moiety 'C32 H35 Cl Ir N O P 1+, F6 Sb 1-'
_chemical_formula_sum 'C32 H35 Cl F6 Ir N O P Sb'
_chemical_formula_weight 943.98
_chemical_name_systematic
; 
 ? 
;
_space_group_IT_number 4
_symmetry_cell_setting monoclinic
_symmetry_space_group_name_Hall 'P 2yb'
_symmetry_space_group_name_H-M 'P 1 21 1'
_atom_sites_solution_hydrogens geom
_atom_sites_solution_primary direct
_atom_sites_solution_secondary difmap
_audit_creation_method SHELXL-97
_cell_angle_alpha 90.00
_cell_angle_beta 101.129(4)
_cell_angle_gamma 90.00
_cell_formula_units_Z 2
_cell_length_a 10.6110(10)
_cell_length_b 14.2880(10)
_cell_length_c 11.0420(10)
_cell_measurement_reflns_used 96
_cell_measurement_temperature 200(2)
_cell_measurement_theta_max 21
_cell_measurement_theta_min 15
_cell_volume 1642.6(2)
_computing_cell_refinement 'XSCANS v. 2.1 (Siemens)'
_computing_data_collection 'XSCANS v. 2.1 (Siemens)'
_computing_data_reduction 'XSCANS v. 2.1 (Siemens)'
_computing_molecular_graphics 'XP program, SHELXTL v6.10,Bruker2000'
_computing_publication_material 'XCIF program, SHELXTL v6.10,Bruker'
_computing_structure_refinement 'SHELXL-97 (Sheldrick, 1997)'
_computing_structure_solution 'SHELXS-97 (Sheldrick, 1990)'
_diffrn_ambient_temperature 200(2)
_diffrn_measured_fraction_theta_full 0.998
_diffrn_measured_fraction_theta_max 0.998
_diffrn_measurement_device_type 'four circle diffractometer,Siemens P4'
_diffrn_measurement_method '\w/2\q scans'
_diffrn_radiation_monochromator graphite
_diffrn_radiation_source 'fine-focus sealed tube'
_diffrn_radiation_type MoK\a
_diffrn_radiation_wavelength 0.71073
_diffrn_reflns_av_R_equivalents 0.0330
_diffrn_reflns_av_sigmaI/netI 0.0208
_diffrn_reflns_limit_h_max 13
_diffrn_reflns_limit_h_min -13
_diffrn_reflns_limit_k_max 18
_diffrn_reflns_limit_k_min -18
_diffrn_reflns_limit_l_max 14
_diffrn_reflns_limit_l_min -14
_diffrn_reflns_number 8207
_diffrn_reflns_theta_full 27.47
_diffrn_reflns_theta_max 27.47
_diffrn_reflns_theta_min 2.36
_diffrn_standards_decay_% 0
_diffrn_standards_interval_count 100
_diffrn_standards_number 3
_exptl_absorpt_coefficient_mu 5.060
_exptl_absorpt_correction_T_max 0.208
_exptl_absorpt_correction_T_min 0.131
_exptl_absorpt_correction_type psi-scan
_exptl_absorpt_process_details
; 
 Azimuthal psi-scans of 15 reflections at 10\% intervals.
 Data corrected with the program XPREP (SHELXTL v. 5 Bruker)
;
_exptl_crystal_colour yellow
_exptl_crystal_density_diffrn 1.909
_exptl_crystal_density_method 'not measured'
_exptl_crystal_description prismatic
_exptl_crystal_F_000 912
_exptl_crystal_size_max 0.51
_exptl_crystal_size_mid 0.39
_exptl_crystal_size_min 0.31
_refine_diff_density_max 1.506
_refine_diff_density_min -1.655
_refine_diff_density_rms 0.120
_refine_ls_abs_structure_details 'Flack H D (1983), Acta Cryst. A39, 876-881'
_refine_ls_abs_structure_Flack 0.004(6)
_refine_ls_extinction_coef 0.0037(4)
_refine_ls_extinction_expression Fc^*^=kFc[1+0.001xFc^2^\l^3^/sin(2\q)]^-1/4^
_refine_ls_extinction_method SHELXL
_refine_ls_goodness_of_fit_ref 1.031
_refine_ls_hydrogen_treatment mixed
_refine_ls_matrix_type full
_refine_ls_number_parameters 413
_refine_ls_number_reflns 7515
_refine_ls_number_restraints 37
_refine_ls_restrained_S_all 1.038
_refine_ls_R_factor_all 0.0363
_refine_ls_R_factor_gt 0.0352
_refine_ls_shift/su_max 0.002
_refine_ls_shift/su_mean 0.000
_refine_ls_structure_factor_coef Fsqd
_refine_ls_weighting_details 'calc w=1/[\s^2^(Fo^2^)+(0.0743P)^2^+0.0000P] where P=(Fo^2^+2Fc^2^)/3'
_refine_ls_weighting_scheme calc
_refine_ls_wR_factor_gt 0.0891
_refine_ls_wR_factor_ref 0.0896
_reflns_number_gt 7235
_reflns_number_total 7515
_reflns_threshold_expression >2sigma(I)
_cod_data_source_file om020582o.cif
_cod_data_source_block compound6a
_cod_original_sg_symbol_H-M P1211
_cod_database_code 4077103

loop_
_symmetry_equiv_pos_as_xyz
'x, y, z'
'-x, y+1/2, -z'

loop_
_atom_site_label
_atom_site_type_symbol
_atom_site_fract_x
_atom_site_fract_y
_atom_site_fract_z
_atom_site_U_iso_or_equiv
_atom_site_adp_type
_atom_site_occupancy
_atom_site_symmetry_multiplicity
_atom_site_calc_flag
_atom_site_refinement_flags
_atom_site_disorder_assembly
_atom_site_disorder_group
Sb1A Sb 0.2058(6) 0.8747(4) -0.0549(5) 0.0415(9) Uani 0.432(17) 1 d PD A 1
F1A F 0.1850(14) 0.7469(6) -0.0236(10) 0.069(4) Uiso 0.432(17) 1 d PD A 1
F2A F 0.1623(10) 0.8503(8) -0.2252(8) 0.048(3) Uiso 0.432(17) 1 d PD A 1
F3A F 0.0323(9) 0.8972(9) -0.0495(12) 0.069(4) Uiso 0.432(17) 1 d PD A 1
F4A F 0.2493(12) 0.8979(7) 0.1158(8) 0.053(3) Uiso 0.432(17) 1 d PD A 1
F5A F 0.3792(8) 0.8528(10) -0.0634(11) 0.069(4) Uiso 0.432(17) 1 d PD A 1
F6A F 0.2301(10) 1.0020(6) -0.0864(9) 0.054(3) Uiso 0.432(17) 1 d PD A 1
Sb1B Sb 0.2166(4) 0.8834(3) -0.0452(4) 0.0466(8) Uani 0.568(17) 1 d PD A 2
F1B F 0.0532(7) 0.8668(7) -0.0081(9) 0.068(3) Uiso 0.568(17) 1 d PD A 2
F2B F 0.2430(11) 0.7533(5) -0.0321(8) 0.065(3) Uiso 0.568(17) 1 d PD A 2
F3B F 0.1481(9) 0.8752(8) -0.2144(7) 0.070(3) Uiso 0.568(17) 1 d PD A 2
F4B F 0.1920(9) 1.0134(5) -0.0527(10) 0.075(3) Uiso 0.568(17) 1 d PD A 2
F5B F 0.2910(9) 0.8935(6) 0.1231(6) 0.054(2) Uiso 0.568(17) 1 d PD A 2
F6B F 0.3827(6) 0.8978(8) -0.0782(8) 0.063(3) Uiso 0.568(17) 1 d PD A 2
Ir1 Ir 0.742947(16) 0.990434(1) 0.310985(16) 0.02383(7) Uani 1 1 d . . .
Cl1 Cl 0.93803(14) 0.90627(12) 0.38749(16) 0.0376(3) Uani 1 1 d . . .
P1 P 0.69410(12) 0.97940(12) 0.50186(12) 0.0229(3) Uani 1 1 d . . .
C1 C 0.7310(5) 0.8636(4) 0.5692(5) 0.0257(11) Uani 1 1 d . . .
C2 C 0.6966(5) 0.7851(4) 0.4947(5) 0.0275(11) Uani 1 1 d . . .
C3 C 0.7055(6) 0.6959(4) 0.5496(6) 0.0305(12) Uani 1 1 d . . .
H3 H 0.6794 0.6413 0.4997 0.040(5) Uiso 1 1 d R . .
C4 C 0.7515(6) 0.6853(5) 0.6745(6) 0.0365(15) Uani 1 1 d . . .
H4 H 0.7682 0.6188 0.7118 0.040(5) Uiso 1 1 d R . .
C5 C 0.7888(8) 0.7633(6) 0.7466(7) 0.0369(16) Uani 1 1 d . . .
H5 H 0.8102 0.7513 0.8302 0.040(5) Uiso 1 1 d R . .
C6 C 0.7781(7) 0.8527(5) 0.6949(5) 0.0339(14) Uani 1 1 d . . .
H6 H 0.8002 0.9100 0.7404 0.040(5) Uiso 1 1 d R . .
C7 C 0.5243(5) 0.9815(5) 0.5131(5) 0.0256(10) Uani 1 1 d . . .
C8 C 0.4899(5) 0.9858(6) 0.6293(5) 0.0318(10) Uani 1 1 d . . .
H8 H 0.5555 0.9941 0.7029 0.040(5) Uiso 1 1 d R . .
C9 C 0.3623(7) 0.9713(4) 0.6396(6) 0.0352(14) Uani 1 1 d . . .
H9 H 0.3275 0.9822 0.7183 0.040(5) Uiso 1 1 d R . .
C10 C 0.2706(6) 0.9514(5) 0.5352(7) 0.0384(14) Uani 1 1 d . . .
H10 H 0.1803 0.9453 0.5396 0.040(5) Uiso 1 1 d R . .
C11 C 0.3036(6) 0.9482(5) 0.4203(6) 0.0351(13) Uani 1 1 d . . .
H11 H 0.2386 0.9362 0.3505 0.040(5) Uiso 1 1 d R . .
C12 C 0.4308(6) 0.9635(4) 0.4091(5) 0.0281(11) Uani 1 1 d . . .
H12 H 0.4556 0.9576 0.3291 0.040(5) Uiso 1 1 d R . .
C13 C 0.7795(6) 1.0614(4) 0.6130(5) 0.0286(11) Uani 1 1 d . . .
C14 C 0.9121(6) 1.0476(5) 0.6525(7) 0.0396(14) Uani 1 1 d . . .
H14 H 0.9553 0.9933 0.6280 0.040(5) Uiso 1 1 d R . .
C15 C 0.9828(7) 1.1138(7) 0.7306(8) 0.054(2) Uani 1 1 d . . .
H15 H 1.0663 1.1043 0.7611 0.040(5) Uiso 1 1 d R . .
C16 C 0.9235(9) 1.1925(6) 0.7666(8) 0.055(2) Uani 1 1 d . . .
H16 H 0.9777 1.2409 0.8188 0.040(5) Uiso 1 1 d R . .
C17 C 0.7929(10) 1.2055(7) 0.7286(8) 0.0459(19) Uani 1 1 d . . .
H17 H 0.7471 1.2591 0.7447 0.040(5) Uiso 1 1 d R . .
C18 C 0.7220(7) 1.1387(5) 0.6530(6) 0.0333(13) Uani 1 1 d . . .
H18 H 0.6363 1.1443 0.6288 0.040(5) Uiso 1 1 d R . .
C19 C 0.6880(8) 1.1383(5) 0.2815(6) 0.0338(15) Uani 1 1 d . . .
C20 C 0.8239(7) 1.1277(4) 0.2930(6) 0.0342(13) Uani 1 1 d . . .
C21 C 0.8451(7) 1.0754(5) 0.1856(6) 0.0365(13) Uani 1 1 d . . .
C22 C 0.7233(7) 1.0502(5) 0.1154(6) 0.0360(13) Uani 1 1 d . . .
C23 C 0.6256(6) 1.0849(5) 0.1784(6) 0.0337(13) Uani 1 1 d . . .
C24 C 0.6225(10) 1.2016(6) 0.3581(8) 0.045(2) Uani 1 1 d . . .
H24A H 0.6124 1.2639 0.3205 0.075(8) Uiso 1 1 calc R . .
H24B H 0.6744 1.2062 0.4415 0.075(8) Uiso 1 1 calc R . .
H24C H 0.5378 1.1760 0.3625 0.075(8) Uiso 1 1 calc R . .
C25 C 0.9267(8) 1.1751(5) 0.3848(7) 0.0451(17) Uani 1 1 d . . .
H25A H 0.9550 1.2318 0.3479 0.075(8) Uiso 1 1 calc R . .
H25B H 0.9998 1.1325 0.4082 0.075(8) Uiso 1 1 calc R . .
H25C H 0.8926 1.1919 0.4583 0.075(8) Uiso 1 1 calc R . .
C26 C 0.9717(8) 1.0546(6) 0.1550(9) 0.054(2) Uani 1 1 d . . .
H26A H 1.0362 1.0493 0.2312 0.075(8) Uiso 1 1 calc R . .
H26B H 0.9959 1.1052 0.1040 0.075(8) Uiso 1 1 calc R . .
H26C H 0.9670 0.9955 0.1093 0.075(8) Uiso 1 1 calc R . .
C27 C 0.7021(10) 1.0100(6) -0.0108(6) 0.059(3) Uani 1 1 d . . .
H27A H 0.6752 1.0597 -0.0715 0.075(8) Uiso 1 1 calc R . .
H27B H 0.6350 0.9621 -0.0190 0.075(8) Uiso 1 1 calc R . .
H27C H 0.7820 0.9818 -0.0253 0.075(8) Uiso 1 1 calc R . .
C28 C 0.4833(7) 1.0863(6) 0.1267(7) 0.0464(17) Uani 1 1 d . . .
H28A H 0.4612 1.0344 0.0684 0.075(8) Uiso 1 1 calc R . .
H28B H 0.4602 1.1457 0.0839 0.075(8) Uiso 1 1 calc R . .
H28C H 0.4360 1.0796 0.1942 0.075(8) Uiso 1 1 calc R . .
N1 N 0.6618(5) 0.8561(4) 0.2833(5) 0.0233(10) Uani 1 1 d . . .
O1 O 0.5908(5) 0.7116(3) 0.3103(4) 0.0378(10) Uani 1 1 d . . .
C29 C 0.6488(7) 0.7902(5) 0.3587(6) 0.0281(13) Uani 1 1 d . . .
C30 C 0.5393(8) 0.7327(5) 0.1821(6) 0.0447(17) Uani 1 1 d . . .
H30A H 0.4438 0.7452 0.1708 0.060(11) Uiso 1 1 d R . .
H30B H 0.5449 0.6737 0.1361 0.060(11) Uiso 1 1 d R . .
C31 C 0.6194(6) 0.8171(5) 0.1573(5) 0.0337(13) Uani 1 1 d . . .
H31 H 0.5588 0.8519 0.1068 0.060(11) Uiso 1 1 d R . .
C32 C 0.7364(8) 0.7878(6) 0.1037(7) 0.0503(19) Uani 1 1 d . . .
H32A H 0.7080 0.7672 0.0181 0.060(11) Uiso 1 1 calc R . .
H32B H 0.7811 0.7363 0.1527 0.060(11) Uiso 1 1 calc R . .
H32C H 0.7948 0.8412 0.1060 0.060(11) Uiso 1 1 calc R . .

loop_
_atom_site_aniso_label
_atom_site_aniso_U_11
_atom_site_aniso_U_22
_atom_site_aniso_U_33
_atom_site_aniso_U_23
_atom_site_aniso_U_13
_atom_site_aniso_U_12
Sb1A 0.0539(15) 0.0404(13) 0.0301(12) -0.0013(9) 0.0079(10) -0.0074(11)
Sb1B 0.0603(13) 0.0484(14) 0.0301(10) 0.0040(9) 0.0059(7) -0.0140(9)
Ir1 0.02483(10) 0.02316(10) 0.02409(10) -0.00115(10) 0.00619(6) -0.00241(10)
Cl1 0.0257(6) 0.0420(8) 0.0440(8) -0.0031(6) 0.0043(6) 0.0033(6)
P1 0.0259(5) 0.0209(8) 0.0217(5) -0.0015(5) 0.0043(4) -0.0005(6)
C1 0.030(3) 0.021(3) 0.027(3) 0.002(2) 0.006(2) 0.003(2)
C2 0.026(2) 0.029(3) 0.026(3) 0.001(2) 0.003(2) 0.001(2)
C3 0.030(3) 0.025(3) 0.036(3) 0.001(2) 0.003(2) -0.003(2)
C4 0.036(3) 0.035(4) 0.039(3) 0.014(2) 0.007(3) 0.007(2)
C5 0.037(4) 0.040(4) 0.033(3) 0.008(3) 0.006(3) 0.006(3)
C6 0.041(3) 0.036(4) 0.022(3) 0.000(2) 0.001(2) 0.005(3)
C7 0.027(2) 0.020(3) 0.031(2) -0.001(2) 0.0081(18) 0.004(2)
C8 0.035(2) 0.033(3) 0.027(2) 0.001(3) 0.0062(19) 0.003(3)
C9 0.045(3) 0.030(4) 0.033(3) 0.001(2) 0.017(2) -0.002(2)
C10 0.028(3) 0.039(3) 0.051(4) 0.001(3) 0.015(3) 0.000(2)
C11 0.034(3) 0.028(3) 0.042(3) -0.001(3) 0.005(3) -0.003(2)
C12 0.032(3) 0.021(3) 0.031(3) 0.0005(19) 0.007(2) 0.0004(19)
C13 0.033(3) 0.027(3) 0.025(2) -0.001(2) 0.002(2) -0.002(2)
C14 0.033(3) 0.038(4) 0.044(3) -0.007(3) -0.002(3) 0.002(3)
C15 0.035(3) 0.059(5) 0.060(5) -0.017(4) -0.011(3) -0.004(3)
C16 0.058(5) 0.053(5) 0.047(4) -0.017(3) -0.005(4) -0.015(4)
C17 0.062(5) 0.032(4) 0.046(4) -0.009(4) 0.015(4) -0.006(4)
C18 0.040(3) 0.029(3) 0.031(3) -0.005(3) 0.006(3) -0.003(3)
C19 0.045(4) 0.028(3) 0.031(3) 0.005(3) 0.012(3) -0.005(3)
C20 0.041(3) 0.029(3) 0.035(3) -0.001(2) 0.014(3) -0.007(3)
C21 0.043(3) 0.033(3) 0.037(3) 0.002(3) 0.016(3) -0.007(3)
C22 0.042(3) 0.040(3) 0.027(3) 0.006(3) 0.010(2) -0.002(3)
C23 0.043(3) 0.031(3) 0.029(3) 0.007(2) 0.012(2) 0.000(3)
C24 0.066(6) 0.029(3) 0.044(4) 0.001(3) 0.022(4) 0.008(4)
C25 0.048(4) 0.038(4) 0.051(4) -0.009(3) 0.012(3) -0.021(3)
C26 0.049(4) 0.058(5) 0.065(5) -0.007(4) 0.035(4) -0.009(4)
C27 0.091(6) 0.060(6) 0.023(3) 0.006(3) 0.009(3) -0.025(4)
C28 0.045(4) 0.052(5) 0.039(3) 0.015(3) -0.001(3) 0.005(3)
N1 0.025(2) 0.019(2) 0.025(2) -0.0044(18) 0.0035(18) -0.0020(18)
O1 0.052(3) 0.025(2) 0.033(2) -0.0044(18) -0.0007(19) -0.011(2)
C29 0.031(3) 0.026(3) 0.026(3) -0.002(2) 0.003(2) 0.000(2)
C30 0.057(4) 0.044(4) 0.029(3) -0.005(3) -0.002(3) -0.019(3)
C31 0.039(3) 0.035(3) 0.026(3) -0.008(2) 0.004(2) -0.005(3)
C32 0.060(5) 0.053(5) 0.042(4) -0.016(3) 0.018(3) 0.000(4)

loop_
_atom_type_symbol
_atom_type_description
_atom_type_scat_dispersion_real
_atom_type_scat_dispersion_imag
_atom_type_scat_source
C C 0.0033 0.0016 'International Tables Vol C Tables 4.2.6.8 and 6.1.1.4'
H H 0.0000 0.0000 'International Tables Vol C Tables 4.2.6.8 and 6.1.1.4'
N N 0.0061 0.0033 'International Tables Vol C Tables 4.2.6.8 and 6.1.1.4'
O O 0.0106 0.0060 'International Tables Vol C Tables 4.2.6.8 and 6.1.1.4'
F F 0.0171 0.0103 'International Tables Vol C Tables 4.2.6.8 and 6.1.1.4'
P P 0.1023 0.0942 'International Tables Vol C Tables 4.2.6.8 and 6.1.1.4'
Sb Sb -0.5866 1.5461 'International Tables Vol C Tables 4.2.6.8 and 6.1.1.4'
Ir Ir -1.4442 7.9887 'International Tables Vol C Tables 4.2.6.8 and 6.1.1.4'
Cl Cl 0.1484 0.1585 'International Tables Vol C Tables 4.2.6.8 and 6.1.1.4'

loop_
_geom_angle_atom_site_label_1
_geom_angle_atom_site_label_2
_geom_angle_atom_site_label_3
_geom_angle
F1A Sb1A F6A 178.8(4)
F1A Sb1A F2A 89.4(3)
F6A Sb1A F2A 90.6(3)
F1A Sb1A F3A 90.6(4)
F6A Sb1A F3A 90.6(3)
F2A Sb1A F3A 90.6(3)
F1A Sb1A F4A 90.1(3)
F6A Sb1A F4A 89.9(3)
F2A Sb1A F4A 179.5(4)
F3A Sb1A F4A 89.4(3)
F1A Sb1A F5A 89.9(4)
F6A Sb1A F5A 88.9(3)
F2A Sb1A F5A 88.5(3)
F3A Sb1A F5A 179.0(4)
F4A Sb1A F5A 91.5(4)
F1B Sb1B F3B 90.7(3)
F1B Sb1B F4B 90.5(3)
F3B Sb1B F4B 89.7(3)
F1B Sb1B F6B 178.3(4)
F3B Sb1B F6B 90.7(3)
F4B Sb1B F6B 90.6(3)
F1B Sb1B F5B 91.3(3)
F3B Sb1B F5B 177.9(4)
F4B Sb1B F5B 89.8(3)
F6B Sb1B F5B 87.3(3)
F1B Sb1B F2B 89.3(3)
F3B Sb1B F2B 92.2(3)
F4B Sb1B F2B 178.1(4)
F6B Sb1B F2B 89.5(3)
F5B Sb1B F2B 88.4(3)
N1 Ir1 C20 166.5(2)
N1 Ir1 C23 107.5(2)
C20 Ir1 C23 64.3(3)
N1 Ir1 C19 140.0(2)
C20 Ir1 C19 38.3(3)
C23 Ir1 C19 37.8(3)
N1 Ir1 C21 129.1(2)
C20 Ir1 C21 38.2(2)
C23 Ir1 C21 62.6(2)
C19 Ir1 C21 62.6(3)
N1 Ir1 P1 84.90(15)
C20 Ir1 P1 108.28(18)
C23 Ir1 P1 117.41(16)
C19 Ir1 P1 95.88(18)
C21 Ir1 P1 145.59(18)
N1 Ir1 C22 104.1(2)
C20 Ir1 C22 62.7(2)
C23 Ir1 C22 37.4(2)
C19 Ir1 C22 61.9(2)
C21 Ir1 C22 36.2(2)
P1 Ir1 C22 154.68(18)
N1 Ir1 Cl1 83.98(15)
C20 Ir1 Cl1 98.94(19)
C23 Ir1 Cl1 151.93(17)
C19 Ir1 Cl1 136.0(2)
C21 Ir1 Cl1 90.10(19)
P1 Ir1 Cl1 88.54(5)
C22 Ir1 Cl1 115.66(18)
C13 P1 C1 105.7(3)
C13 P1 C7 108.3(3)
C1 P1 C7 97.1(3)
C13 P1 Ir1 114.2(2)
C1 P1 Ir1 111.80(19)
C7 P1 Ir1 117.77(18)
C6 C1 C2 120.0(6)
C6 C1 P1 121.0(5)
C2 C1 P1 118.5(4)
C1 C2 C3 119.1(5)
C1 C2 C29 123.6(5)
C3 C2 C29 117.3(6)
C4 C3 C2 120.8(6)
C4 C3 H3 119.3
C2 C3 H3 119.9
C3 C4 C5 119.6(6)
C3 C4 H4 119.9
C5 C4 H4 120.1
C4 C5 C6 120.7(6)
C4 C5 H5 114.5
C6 C5 H5 124.3
C1 C6 C5 119.7(7)
C1 C6 H6 115.4
C5 C6 H6 124.8
C12 C7 C8 119.6(5)
C12 C7 P1 119.8(4)
C8 C7 P1 119.8(4)
C9 C8 C7 119.8(5)
C9 C8 H8 120.0
C7 C8 H8 120.1
C10 C9 C8 119.9(5)
C10 C9 H9 115.3
C8 C9 H9 124.3
C11 C10 C9 120.6(6)
C11 C10 H10 118.1
C9 C10 H10 121.1
C10 C11 C12 119.8(6)
C10 C11 H11 118.7
C12 C11 H11 121.5
C7 C12 C11 120.3(6)
C7 C12 H12 119.4
C11 C12 H12 120.2
C18 C13 C14 119.5(6)
C18 C13 P1 122.9(5)
C14 C13 P1 117.5(5)
C15 C14 C13 118.9(7)
C15 C14 H14 119.3
C13 C14 H14 121.7
C16 C15 C14 120.5(7)
C16 C15 H15 119.1
C14 C15 H15 120.3
C17 C16 C15 120.5(7)
C17 C16 H16 120.6
C15 C16 H16 118.8
C16 C17 C18 119.0(8)
C16 C17 H17 125.2
C18 C17 H17 115.6
C13 C18 C17 121.5(7)
C13 C18 H18 117.5
C17 C18 H18 121.1
C23 C19 C20 108.6(6)
C23 C19 C24 125.5(8)
C20 C19 C24 125.7(7)
C23 C19 Ir1 70.8(4)
C20 C19 Ir1 69.6(4)
C24 C19 Ir1 129.4(5)
C19 C20 C21 107.1(6)
C19 C20 C25 126.9(6)
C21 C20 C25 125.2(6)
C19 C20 Ir1 72.2(4)
C21 C20 Ir1 74.7(4)
C25 C20 Ir1 126.6(5)
C22 C21 C20 107.9(6)
C22 C21 C26 126.6(7)
C20 C21 C26 125.5(7)
C22 C21 Ir1 72.9(3)
C20 C21 Ir1 67.1(3)
C26 C21 Ir1 126.5(5)
C21 C22 C23 108.2(6)
C21 C22 C27 124.7(7)
C23 C22 C27 126.3(7)
C21 C22 Ir1 70.9(4)
C23 C22 Ir1 67.5(3)
C27 C22 Ir1 135.2(5)
C19 C23 C22 107.6(6)
C19 C23 C28 124.9(7)
C22 C23 C28 125.6(6)
C19 C23 Ir1 71.3(4)
C22 C23 Ir1 75.1(4)
C28 C23 Ir1 131.2(5)
C19 C24 H24A 109.5
C19 C24 H24B 109.5
H24A C24 H24B 109.5
C19 C24 H24C 109.5
H24A C24 H24C 109.5
H24B C24 H24C 109.5
C20 C25 H25A 109.5
C20 C25 H25B 109.5
H25A C25 H25B 109.5
C20 C25 H25C 109.5
H25A C25 H25C 109.5
H25B C25 H25C 109.5
C21 C26 H26A 109.5
C21 C26 H26B 109.5
H26A C26 H26B 109.5
C21 C26 H26C 109.5
H26A C26 H26C 109.5
H26B C26 H26C 109.5
C22 C27 H27A 109.5
C22 C27 H27B 109.5
H27A C27 H27B 109.5
C22 C27 H27C 109.5
H27A C27 H27C 109.5
H27B C27 H27C 109.5
C23 C28 H28A 109.5
C23 C28 H28B 109.5
H28A C28 H28B 109.5
C23 C28 H28C 109.5
H28A C28 H28C 109.5
H28B C28 H28C 109.5
C29 N1 C31 106.4(5)
C29 N1 Ir1 132.0(4)
C31 N1 Ir1 121.4(4)
C29 O1 C30 105.8(5)
N1 C29 O1 117.0(6)
N1 C29 C2 129.2(6)
O1 C29 C2 113.7(6)
O1 C30 C31 102.8(5)
O1 C30 H30A 109.7
C31 C30 H30A 114.6
O1 C30 H30B 106.0
C31 C30 H30B 119.2
H30A C30 H30B 104.2
N1 C31 C30 101.9(5)
N1 C31 C32 110.0(5)
C30 C31 C32 111.9(6)
N1 C31 H31 114.7
C30 C31 H31 100.9
C32 C31 H31 116.2
C31 C32 H32A 109.5
C31 C32 H32B 109.5
H32A C32 H32B 109.5
C31 C32 H32C 109.5
H32A C32 H32C 109.5
H32B C32 H32C 109.5

loop_
_geom_bond_atom_site_label_1
_geom_bond_atom_site_label_2
_geom_bond_distance
Sb1A F1A 1.879(7)
Sb1A F6A 1.879(7)
Sb1A F2A 1.880(7)
Sb1A F3A 1.881(7)
Sb1A F4A 1.882(7)
Sb1A F5A 1.887(7)
Sb1B F1B 1.871(6)
Sb1B F3B 1.873(6)
Sb1B F4B 1.875(6)
Sb1B F6B 1.879(6)
Sb1B F5B 1.879(6)
Sb1B F2B 1.881(6)
Ir1 N1 2.102(5)
Ir1 C20 2.166(6)
Ir1 C23 2.193(6)
Ir1 C19 2.200(8)
Ir1 C21 2.268(6)
Ir1 P1 2.2710(13)
Ir1 C22 2.295(6)
Ir1 Cl1 2.4020(15)
P1 C13 1.808(6)
P1 C1 1.825(6)
P1 C7 1.830(5)
C1 C6 1.390(8)
C1 C2 1.397(8)
C2 C3 1.406(8)
C2 C29 1.491(9)
C3 C4 1.380(9)
C3 H3 0.9643
C4 C5 1.382(11)
C4 H4 1.0365
C5 C6 1.395(10)
C5 H5 0.9228
C6 H6 0.9650
C7 C12 1.389(8)
C7 C8 1.401(7)
C8 C9 1.396(8)
C8 H8 0.9701
C9 C10 1.387(10)
C9 H9 1.0204
C10 C11 1.381(10)
C10 H10 0.9725
C11 C12 1.395(8)
C11 H11 0.9459
C12 H12 0.9732
C13 C18 1.376(9)
C13 C14 1.404(9)
C14 C15 1.396(10)
C14 H14 0.9664
C15 C16 1.384(13)
C15 H15 0.8954
C16 C17 1.382(14)
C16 H16 1.0069
C17 C18 1.390(11)
C17 H17 0.9419
C18 H18 0.8997
C19 C23 1.424(10)
C19 C20 1.431(11)
C19 C24 1.497(11)
C20 C21 1.454(9)
C20 C25 1.500(10)
C21 C22 1.419(10)
C21 C26 1.478(9)
C22 C23 1.443(9)
C22 C27 1.484(10)
C23 C28 1.508(10)
C24 H24A 0.9800
C24 H24B 0.9800
C24 H24C 0.9800
C25 H25A 0.9800
C25 H25B 0.9800
C25 H25C 0.9800
C26 H26A 0.9800
C26 H26B 0.9800
C26 H26C 0.9800
C27 H27A 0.9800
C27 H27B 0.9800
C27 H27C 0.9800
C28 H28A 0.9800
C28 H28B 0.9800
C28 H28C 0.9800
N1 C29 1.282(9)
N1 C31 1.486(7)
O1 C29 1.341(8)
O1 C30 1.447(8)
C30 C31 1.530(9)
C30 H30A 1.0124
C30 H30B 0.9916
C31 C32 1.533(10)
C31 H31 0.9125
C32 H32A 0.9800
C32 H32B 0.9800
C32 H32C 0.9800

loop_
_geom_torsion_atom_site_label_1
_geom_torsion_atom_site_label_2
_geom_torsion_atom_site_label_3
_geom_torsion_atom_site_label_4
_geom_torsion
N1 Ir1 P1 C13 162.1(3)
C20 Ir1 P1 C13 -20.9(3)
C23 Ir1 P1 C13 -90.8(3)
C19 Ir1 P1 C13 -58.0(3)
C21 Ir1 P1 C13 -10.0(4)
C22 Ir1 P1 C13 -85.4(5)
Cl1 Ir1 P1 C13 78.0(2)
N1 Ir1 P1 C1 42.1(2)
C20 Ir1 P1 C1 -140.9(3)
C23 Ir1 P1 C1 149.2(3)
C19 Ir1 P1 C1 -178.0(3)
C21 Ir1 P1 C1 -130.0(4)
C22 Ir1 P1 C1 154.6(5)
Cl1 Ir1 P1 C1 -42.0(2)
N1 Ir1 P1 C7 -69.1(3)
C20 Ir1 P1 C7 107.9(3)
C23 Ir1 P1 C7 38.0(3)
C19 Ir1 P1 C7 70.8(3)
C21 Ir1 P1 C7 118.8(4)
C22 Ir1 P1 C7 43.4(5)
Cl1 Ir1 P1 C7 -153.2(3)
C13 P1 C1 C6 18.7(6)
C7 P1 C1 C6 -92.6(5)
Ir1 P1 C1 C6 143.6(5)
C13 P1 C1 C2 -168.9(5)
C7 P1 C1 C2 79.8(5)
Ir1 P1 C1 C2 -44.0(5)
C6 C1 C2 C3 2.5(9)
P1 C1 C2 C3 -170.0(4)
C6 C1 C2 C29 -178.2(6)
P1 C1 C2 C29 9.3(8)
C1 C2 C3 C4 -2.1(9)
C29 C2 C3 C4 178.6(6)
C2 C3 C4 C5 0.3(10)
C3 C4 C5 C6 1.2(11)
C2 C1 C6 C5 -1.1(10)
P1 C1 C6 C5 171.2(5)
C4 C5 C6 C1 -0.8(11)
C13 P1 C7 C12 149.4(5)
C1 P1 C7 C12 -101.4(6)
Ir1 P1 C7 C12 17.9(6)
C13 P1 C7 C8 -41.1(7)
C1 P1 C7 C8 68.1(7)
Ir1 P1 C7 C8 -172.7(6)
C12 C7 C8 C9 0.4(11)
P1 C7 C8 C9 -169.0(6)
C7 C8 C9 C10 0.9(11)
C8 C9 C10 C11 -1.7(10)
C9 C10 C11 C12 1.1(10)
C8 C7 C12 C11 -1.0(10)
P1 C7 C12 C11 168.4(5)
C10 C11 C12 C7 0.3(9)
C1 P1 C13 C18 -130.4(5)
C7 P1 C13 C18 -27.2(6)
Ir1 P1 C13 C18 106.3(5)
C1 P1 C13 C14 54.0(6)
C7 P1 C13 C14 157.3(5)
Ir1 P1 C13 C14 -69.3(5)
C18 C13 C14 C15 -0.8(11)
P1 C13 C14 C15 174.9(6)
C13 C14 C15 C16 -1.1(13)
C14 C15 C16 C17 1.7(15)
C15 C16 C17 C18 -0.4(14)
C14 C13 C18 C17 2.2(10)
P1 C13 C18 C17 -173.3(6)
C16 C17 C18 C13 -1.6(13)
N1 Ir1 C19 C23 -39.4(5)
C20 Ir1 C19 C23 119.3(5)
C21 Ir1 C19 C23 79.8(4)
P1 Ir1 C19 C23 -128.5(4)
C22 Ir1 C19 C23 38.7(4)
Cl1 Ir1 C19 C23 137.6(3)
N1 Ir1 C19 C20 -158.7(4)
C23 Ir1 C19 C20 -119.3(5)
C21 Ir1 C19 C20 -39.5(4)
P1 Ir1 C19 C20 112.2(3)
C22 Ir1 C19 C20 -80.6(4)
Cl1 Ir1 C19 C20 18.3(5)
N1 Ir1 C19 C24 81.3(8)
C20 Ir1 C19 C24 -120.0(9)
C23 Ir1 C19 C24 120.7(10)
C21 Ir1 C19 C24 -159.5(9)
P1 Ir1 C19 C24 -7.8(8)
C22 Ir1 C19 C24 159.3(9)
Cl1 Ir1 C19 C24 -101.8(8)
C23 C19 C20 C21 6.8(7)
C24 C19 C20 C21 -168.4(7)
Ir1 C19 C20 C21 67.1(4)
C23 C19 C20 C25 176.8(7)
C24 C19 C20 C25 1.7(11)
Ir1 C19 C20 C25 -122.8(7)
C23 C19 C20 Ir1 -60.4(5)
C24 C19 C20 Ir1 124.5(7)
N1 Ir1 C20 C19 91.2(10)
C23 Ir1 C20 C19 36.4(4)
C21 Ir1 C20 C19 114.1(6)
P1 Ir1 C20 C19 -75.8(4)
C22 Ir1 C20 C19 78.4(4)
Cl1 Ir1 C20 C19 -167.3(3)
N1 Ir1 C20 C21 -22.9(12)
C23 Ir1 C20 C21 -77.7(4)
C19 Ir1 C20 C21 -114.1(6)
P1 Ir1 C20 C21 170.1(4)
C22 Ir1 C20 C21 -35.7(4)
Cl1 Ir1 C20 C21 78.6(4)
N1 Ir1 C20 C25 -145.6(9)
C23 Ir1 C20 C25 159.6(7)
C19 Ir1 C20 C25 123.2(7)
C21 Ir1 C20 C25 -122.7(8)
P1 Ir1 C20 C25 47.3(6)
C22 Ir1 C20 C25 -158.4(7)
Cl1 Ir1 C20 C25 -44.1(6)
C19 C20 C21 C22 -3.6(7)
C25 C20 C21 C22 -173.9(7)
Ir1 C20 C21 C22 61.8(5)
C19 C20 C21 C26 175.2(7)
C25 C20 C21 C26 4.9(11)
Ir1 C20 C21 C26 -119.4(7)
C19 C20 C21 Ir1 -65.4(4)
C25 C20 C21 Ir1 124.3(7)
N1 Ir1 C21 C22 54.6(5)
C20 Ir1 C21 C22 -118.7(6)
C23 Ir1 C21 C22 -36.3(4)
C19 Ir1 C21 C22 -79.1(4)
P1 Ir1 C21 C22 -135.6(4)
Cl1 Ir1 C21 C22 136.9(4)
N1 Ir1 C21 C20 173.3(4)
C23 Ir1 C21 C20 82.4(4)
C19 Ir1 C21 C20 39.6(4)
P1 Ir1 C21 C20 -16.9(6)
C22 Ir1 C21 C20 118.7(6)
Cl1 Ir1 C21 C20 -104.4(4)
N1 Ir1 C21 C26 -68.6(7)
C20 Ir1 C21 C26 118.1(8)
C23 Ir1 C21 C26 -159.5(7)
C19 Ir1 C21 C26 157.7(7)
P1 Ir1 C21 C26 101.3(7)
C22 Ir1 C21 C26 -123.2(8)
Cl1 Ir1 C21 C26 13.7(6)
C20 C21 C22 C23 -0.9(7)
C26 C21 C22 C23 -179.6(7)
Ir1 C21 C22 C23 57.2(4)
C20 C21 C22 C27 169.6(7)
C26 C21 C22 C27 -9.2(12)
Ir1 C21 C22 C27 -132.3(7)
C20 C21 C22 Ir1 -58.1(4)
C26 C21 C22 Ir1 123.1(8)
N1 Ir1 C22 C21 -139.3(4)
C20 Ir1 C22 C21 37.6(4)
C23 Ir1 C22 C21 120.1(6)
C19 Ir1 C22 C21 81.1(4)
P1 Ir1 C22 C21 112.3(5)
Cl1 Ir1 C22 C21 -49.3(4)
N1 Ir1 C22 C23 100.5(4)
C20 Ir1 C22 C23 -82.5(4)
C19 Ir1 C22 C23 -39.1(4)
C21 Ir1 C22 C23 -120.1(6)
P1 Ir1 C22 C23 -7.9(7)
Cl1 Ir1 C22 C23 -169.4(3)
N1 Ir1 C22 C27 -19.0(9)
C20 Ir1 C22 C27 158.0(9)
C23 Ir1 C22 C27 -119.5(10)
C19 Ir1 C22 C27 -158.6(9)
C21 Ir1 C22 C27 120.3(10)
P1 Ir1 C22 C27 -127.4(7)
Cl1 Ir1 C22 C27 71.0(8)
C20 C19 C23 C22 -7.3(7)
C24 C19 C23 C22 167.8(7)
Ir1 C19 C23 C22 -66.9(4)
C20 C19 C23 C28 -172.7(6)
C24 C19 C23 C28 2.5(11)
Ir1 C19 C23 C28 127.7(6)
C20 C19 C23 Ir1 59.6(5)
C24 C19 C23 Ir1 -125.3(7)
C21 C22 C23 C19 5.1(7)
C27 C22 C23 C19 -165.2(7)
Ir1 C22 C23 C19 64.4(5)
C21 C22 C23 C28 170.3(6)
C27 C22 C23 C28 0.0(11)
Ir1 C22 C23 C28 -130.4(7)
C21 C22 C23 Ir1 -59.3(5)
C27 C22 C23 Ir1 130.4(7)
N1 Ir1 C23 C19 154.7(4)
C20 Ir1 C23 C19 -36.8(4)
C21 Ir1 C23 C19 -79.7(4)
P1 Ir1 C23 C19 61.3(4)
C22 Ir1 C23 C19 -114.9(6)
Cl1 Ir1 C23 C19 -94.3(5)
N1 Ir1 C23 C22 -90.4(4)
C20 Ir1 C23 C22 78.0(4)
C19 Ir1 C23 C22 114.9(6)
C21 Ir1 C23 C22 35.1(4)
P1 Ir1 C23 C22 176.2(3)
Cl1 Ir1 C23 C22 20.5(6)
N1 Ir1 C23 C28 34.2(7)
C20 Ir1 C23 C28 -157.3(7)
C19 Ir1 C23 C28 -120.5(8)
C21 Ir1 C23 C28 159.8(7)
P1 Ir1 C23 C28 -59.1(7)
C22 Ir1 C23 C28 124.6(8)
Cl1 Ir1 C23 C28 145.2(5)
C20 Ir1 N1 C29 166.5(9)
C23 Ir1 N1 C29 -143.0(6)
C19 Ir1 N1 C29 -118.9(6)
C21 Ir1 N1 C29 148.5(6)
P1 Ir1 N1 C29 -25.8(6)
C22 Ir1 N1 C29 178.2(6)
Cl1 Ir1 N1 C29 63.3(6)
C20 Ir1 N1 C31 -6.0(13)
C23 Ir1 N1 C31 44.5(5)
C19 Ir1 N1 C31 68.5(6)
C21 Ir1 N1 C31 -24.1(6)
P1 Ir1 N1 C31 161.6(5)
C22 Ir1 N1 C31 5.7(5)
Cl1 Ir1 N1 C31 -109.3(5)
C31 N1 C29 O1 -7.0(8)
Ir1 N1 C29 O1 179.6(4)
C31 N1 C29 C2 168.8(6)
Ir1 N1 C29 C2 -4.6(11)
C30 O1 C29 N1 -9.5(9)
C30 O1 C29 C2 174.0(6)
C1 C2 C29 N1 20.4(11)
C3 C2 C29 N1 -160.4(7)
C1 C2 C29 O1 -163.7(6)
C3 C2 C29 O1 15.5(8)
C29 O1 C30 C31 20.8(7)
C29 N1 C31 C30 19.3(7)
Ir1 N1 C31 C30 -166.5(5)
C29 N1 C31 C32 -99.6(7)
Ir1 N1 C31 C32 74.6(7)
O1 C30 C31 N1 -23.9(7)
O1 C30 C31 C32 93.6(7)
